data_7228488
loop_
_publ_author_name
'Felder, Justin B.'
'Smith, Mark D.'
'zur Loye, Hans-Conrad'

_publ_section_title
;
 Supercritical synthesis and topological analysis of K5U5O17(OH)
;
_journal_name_full CrystEngComm
_journal_paper_doi 10.1039/C7CE00746A
_journal_year 2017
_chemical_formula_moiety 'H K5 O18 U5'
_chemical_formula_sum 'H K5 O18 U5'
_chemical_formula_weight 1674.66
_space_group_crystal_system monoclinic
_space_group_IT_number 11
_space_group_name_Hall '-P 2yb'
_space_group_name_H-M_alt 'P 1 21/m 1'
_symmetry_space_group_name_Hall '-P 2yb'
_symmetry_space_group_name_H-M 'P 1 21/m 1'
_audit_creation_method SHELXL-2014/7
_audit_update_record
;
2017-04-13 deposited with the CCDC.
2017-06-08 downloaded from the CCDC.
;
_cell_angle_alpha 90
_cell_angle_beta 109.8270(8)
_cell_angle_gamma 90
_cell_formula_units_Z 2
_cell_length_a 6.9926(2)
_cell_length_b 20.0065(5)
_cell_length_c 7.0055(2)
_cell_measurement_reflns_used 9842
_cell_measurement_temperature 303(2)
_cell_measurement_theta_max 35.114
_cell_measurement_theta_min 3.091
_cell_volume 921.96(4)
_computing_cell_refinement 'SAINT Version 8.34a (Bruker, 2014)'
_computing_data_collection 'Bruker APEXII v2014.9-0 (Bruker, 2014)'
_computing_data_reduction 'SAINT Version 8.34a (Bruker, 2014)'
_computing_molecular_graphics various
_computing_publication_material various
_computing_structure_refinement 'SHELXL-2014/7 (Sheldrick, 2014)'
_computing_structure_solution 'SHELXS (Sheldrick, 2008)'
_diffrn_ambient_temperature 303(2)
_diffrn_detector_area_resol_mean 10.4
_diffrn_measured_fraction_theta_full 0.998
_diffrn_measured_fraction_theta_max 0.998
_diffrn_measurement_device_type 'Bruker D8 QUEST'
_diffrn_measurement_method '\w and \f scans'
_diffrn_radiation_type MoK\a
_diffrn_radiation_wavelength 0.71073
_diffrn_reflns_av_R_equivalents 0.0382
_diffrn_reflns_av_unetI/netI 0.0204
_diffrn_reflns_Laue_measured_fraction_full 0.998
_diffrn_reflns_Laue_measured_fraction_max 0.998
_diffrn_reflns_limit_h_max 11
_diffrn_reflns_limit_h_min -11
_diffrn_reflns_limit_k_max 32
_diffrn_reflns_limit_k_min -32
_diffrn_reflns_limit_l_max 11
_diffrn_reflns_limit_l_min -11
_diffrn_reflns_number 33455
_diffrn_reflns_point_group_measured_fraction_full 0.998
_diffrn_reflns_point_group_measured_fraction_max 0.998
_diffrn_reflns_theta_full 35.155
_diffrn_reflns_theta_max 35.157
_diffrn_reflns_theta_min 3.091
_diffrn_source 'microfocus sealed X-ray tube'
_exptl_absorpt_coefficient_mu 44.977
_exptl_absorpt_correction_T_max 0.0581
_exptl_absorpt_correction_T_min 0.0143
_exptl_absorpt_correction_type multi-scan
_exptl_absorpt_process_details 'SADABS Version 2014/4 (Bruker, 2014)'
_exptl_crystal_colour yellow-orange
_exptl_crystal_density_diffrn 6.032
_exptl_crystal_description 'triangular plate'
_exptl_crystal_F_000 1400
_exptl_crystal_preparation ', Luminescent'
_exptl_crystal_recrystallization_method 'Supercritical Hydrothermal'
_exptl_crystal_size_max 0.100
_exptl_crystal_size_mid 0.060
_exptl_crystal_size_min 0.040
_refine_diff_density_max 2.616
_refine_diff_density_min -1.465
_refine_diff_density_rms 0.309
_refine_ls_extinction_coef 0.00120(3)
_refine_ls_extinction_expression Fc^*^=kFc[1+0.001xFc^2^\l^3^/sin(2\q)]^-1/4^
_refine_ls_extinction_method 'SHELXL-2014/7 (Sheldrick 2014'
_refine_ls_goodness_of_fit_ref 1.138
_refine_ls_hydrogen_treatment undef
_refine_ls_matrix_type full
_refine_ls_number_parameters 140
_refine_ls_number_reflns 4195
_refine_ls_number_restraints 0
_refine_ls_restrained_S_all 1.138
_refine_ls_R_factor_all 0.0240
_refine_ls_R_factor_gt 0.0197
_refine_ls_shift/su_max 0.001
_refine_ls_shift/su_mean 0.000
_refine_ls_structure_factor_coef Fsqd
_refine_ls_weighting_details 'w=1/[\s^2^(Fo^2^)+(0.0162P)^2^+2.0314P] where P=(Fo^2^+2Fc^2^)/3'
_refine_ls_weighting_scheme calc
_refine_ls_wR_factor_gt 0.0424
_refine_ls_wR_factor_ref 0.0434
_reflns_number_gt 3815
_reflns_number_total 4195
_reflns_threshold_expression 'I > 2\s(I)'
_cod_data_source_file c7ce00746a2.cif
_cod_data_source_block jbf1201a
_cod_original_cell_volume 921.95(4)
_cod_database_code 7228488
_shelx_shelxl_version_number 2014/7
_shelx_space_group_comment
; 
The symmetry employed for this shelxl refinement is uniquely defined 
by the following loop, which should always be used as a source of 
symmetry information in preference to the above space-group names. 
They are only intended as comments. 
;
_shelx_estimated_absorpt_t_min 0.094
_shelx_estimated_absorpt_t_max 0.266

loop_
_space_group_symop_operation_xyz
'x, y, z'
'-x, y+1/2, -z'
'-x, -y, -z'
'x, -y-1/2, z'

loop_
_atom_site_label
_atom_site_type_symbol
_atom_site_fract_x
_atom_site_fract_y
_atom_site_fract_z
_atom_site_U_iso_or_equiv
_atom_site_adp_type
_atom_site_occupancy
_atom_site_site_symmetry_order
_atom_site_calc_flag
_atom_site_refinement_flags_posn
_atom_site_refinement_flags_adp
_atom_site_refinement_flags_occupancy
U1 U 0.00084(2) 0.06181(2) 0.20392(2) 0.01170(3) Uani 1 1 d . . .
U2 U 0.00605(2) 0.14759(2) 0.74295(2) 0.01188(3) Uani 1 1 d . . .
U3 U 0.01130(3) 0.2500 0.28961(2) 0.01135(4) Uani 1 2 d S T P
K1 K 0.50093(13) 0.15443(4) 0.24561(12) 0.02135(16) Uani 1 1 d . . .
K2 K 0.50986(16) -0.04772(5) 0.26587(14) 0.02604(19) Uani 1 1 d . . .
K3 K 0.5230(2) 0.2500 0.77375(19) 0.0240(2) Uani 1 2 d S T P
O1 O -0.0039(5) 0.14256(12) 0.4208(4) 0.0174(5) Uani 1 1 d . . .
O2 O -0.0061(5) 0.04896(12) -0.1227(4) 0.0204(6) Uani 1 1 d . . .
O3 O 0.0180(4) 0.17015(13) 0.0596(4) 0.0185(5) Uani 1 1 d . . .
O4 O -0.2772(5) 0.14810(15) 0.6502(4) 0.0230(6) Uani 1 1 d . . .
O5 O 0.2816(5) 0.05729(14) 0.3125(5) 0.0196(5) Uani 1 1 d . . .
O6 O 0.2891(5) 0.14555(14) 0.8352(4) 0.0210(5) Uani 1 1 d . . .
O7 O -0.2786(5) 0.06022(14) 0.1208(5) 0.0206(5) Uani 1 1 d . . .
O8 O 0.0154(7) 0.2500 0.6416(6) 0.0205(8) Uani 1 2 d S T P
O9 O 0.2908(6) 0.2500 0.3850(6) 0.0188(7) Uani 1 2 d S T P
O10 O -0.2680(6) 0.2500 0.1852(6) 0.0182(7) Uani 1 2 d S T P
O11 O 0.027(3) -0.0044(14) 0.502(5) 0.025(3) Uani 0.5 1 d . . P

loop_
_atom_site_aniso_label
_atom_site_aniso_U_11
_atom_site_aniso_U_22
_atom_site_aniso_U_33
_atom_site_aniso_U_23
_atom_site_aniso_U_13
_atom_site_aniso_U_12
U1 0.01290(6) 0.01135(5) 0.01126(5) -0.00036(4) 0.00465(4) -0.00007(4)
U2 0.01264(6) 0.01225(5) 0.01124(5) 0.00109(4) 0.00470(4) 0.00019(4)
U3 0.01194(8) 0.01113(7) 0.01126(7) 0.000 0.00429(6) 0.000
K1 0.0223(4) 0.0206(4) 0.0223(4) -0.0002(3) 0.0091(3) -0.0032(3)
K2 0.0297(5) 0.0252(4) 0.0224(4) -0.0018(3) 0.0077(4) 0.0056(3)
K3 0.0261(6) 0.0252(6) 0.0198(5) 0.000 0.0067(5) 0.000
O1 0.0267(15) 0.0135(10) 0.0143(11) -0.0009(8) 0.0101(10) 0.0002(10)
O2 0.0347(17) 0.0108(10) 0.0182(12) 0.0000(8) 0.0124(12) -0.0007(10)
O3 0.0261(15) 0.0164(11) 0.0153(11) -0.0019(9) 0.0099(10) -0.0002(11)
O4 0.0156(14) 0.0301(15) 0.0234(13) 0.0035(11) 0.0066(11) -0.0002(11)
O5 0.0152(14) 0.0201(12) 0.0234(13) -0.0005(10) 0.0061(11) -0.0013(10)
O6 0.0144(13) 0.0258(14) 0.0232(13) 0.0018(10) 0.0070(10) 0.0020(10)
O7 0.0142(13) 0.0230(13) 0.0240(13) -0.0023(10) 0.0057(11) -0.0011(10)
O8 0.036(2) 0.0079(14) 0.0197(17) 0.000 0.0114(17) 0.000
O9 0.0140(18) 0.0213(17) 0.0201(17) 0.000 0.0045(14) 0.000
O10 0.0116(17) 0.0208(17) 0.0217(17) 0.000 0.0053(14) 0.000
O11 0.038(11) 0.022(6) 0.022(2) 0.003(4) 0.017(7) 0.002(6)

loop_
_atom_type_symbol
_atom_type_description
_atom_type_scat_dispersion_real
_atom_type_scat_dispersion_imag
_atom_type_scat_source
O O 0.0106 0.0060 'International Tables Vol C Tables 4.2.6.8 and 6.1.1.4'
H H 0.0000 0.0000 'International Tables Vol C Tables 4.2.6.8 and 6.1.1.4'
K K 0.2009 0.2494 'International Tables Vol C Tables 4.2.6.8 and 6.1.1.4'
U U -9.6767 9.6646 'International Tables Vol C Tables 4.2.6.8 and 6.1.1.4'

loop_
_geom_angle_atom_site_label_1
_geom_angle_atom_site_label_2
_geom_angle_atom_site_label_3
_geom_angle
_geom_angle_site_symmetry_1
_geom_angle_site_symmetry_3
O7 U1 O5 173.36(13) . .
O7 U1 O1 88.18(12) . .
O5 U1 O1 90.82(12) . .
O7 U1 O2 91.25(13) . .
O5 U1 O2 93.74(13) . .
O1 U1 O2 139.87(9) . .
O7 U1 O2 90.54(12) . 3
O5 U1 O2 87.18(12) . 3
O1 U1 O2 151.25(9) . 3
O2 U1 O2 68.86(11) . 3
O7 U1 O3 94.67(12) . .
O5 U1 O3 91.12(11) . .
O1 U1 O3 69.40(9) . .
O2 U1 O3 70.66(8) . .
O2 U1 O3 139.27(9) 3 .
O7 U1 O11 91.4(5) . .
O5 U1 O11 81.9(5) . .
O1 U1 O11 79.8(6) . .
O2 U1 O11 140.3(6) . .
O2 U1 O11 71.5(6) 3 .
O3 U1 O11 148.4(7) . .
O7 U1 O11 83.0(6) . 3_556
O5 U1 O11 90.4(5) . 3_556
O1 U1 O11 74.9(6) . 3_556
O2 U1 O11 144.8(7) . 3_556
O2 U1 O11 76.4(6) 3 3_556
O3 U1 O11 144.3(6) . 3_556
O11 U1 O11 9.7(6) . 3_556
O7 U1 U2 93.22(9) . 1_554
O5 U1 U2 93.37(9) . 1_554
O1 U1 U2 105.56(6) . 1_554
O2 U1 U2 34.39(6) . 1_554
O2 U1 U2 103.18(7) 3 1_554
O3 U1 U2 36.27(6) . 1_554
O11 U1 U2 173.0(3) . 1_554
O11 U1 U2 176.2(6) 3_556 1_554
O7 U1 U1 91.08(9) . 3
O5 U1 U1 90.55(9) . 3
O1 U1 U1 174.29(6) . 3
O2 U1 U1 34.47(6) . 3
O2 U1 U1 34.39(7) 3 3
O3 U1 U1 105.03(6) . 3
O11 U1 U1 105.9(6) . 3
O11 U1 U1 110.6(6) 3_556 3
U2 U1 U1 68.820(4) 1_554 3
O7 U1 U3 91.63(9) . .
O5 U1 U3 91.29(8) . .
O1 U1 U3 34.81(6) . .
O2 U1 U3 105.17(6) . .
O2 U1 U3 173.70(7) 3 .
O3 U1 U3 34.59(6) . .
O11 U1 U3 114.4(6) . .
O11 U1 U3 109.7(6) 3_556 .
U2 U1 U3 70.789(4) 1_554 .
U1 U1 U3 139.606(6) 3 .
O7 U1 K1 149.91(9) . .
O5 U1 K1 35.85(9) . .
O1 U1 K1 79.85(8) . .
O2 U1 K1 80.89(8) . .
O2 U1 K1 113.00(9) 3 .
O3 U1 K1 55.29(7) . .
O11 U1 K1 113.1(7) . .
O11 U1 K1 119.5(7) 3_556 .
U2 U1 K1 64.215(12) 1_554 .
U1 U1 K1 98.117(13) 3 .
U3 U1 K1 63.095(13) . .
O6 U2 O4 179.06(12) . .
O6 U2 O8 89.30(15) . .
O4 U2 O8 91.55(15) . .
O6 U2 O2 91.29(13) . 1_556
O4 U2 O2 87.91(13) . 1_556
O8 U2 O2 173.47(10) . 1_556
O6 U2 O1 90.86(12) . .
O4 U2 O1 89.01(12) . .
O8 U2 O1 72.98(11) . .
O2 U2 O1 113.51(9) 1_556 .
O6 U2 O3 88.99(12) . 1_556
O4 U2 O3 91.29(12) . 1_556
O8 U2 O3 97.95(12) . 1_556
O2 U2 O3 75.56(10) 1_556 1_556
O1 U2 O3 170.93(9) . 1_556
O6 U2 U1 90.63(9) . 1_556
O4 U2 U1 89.01(9) . 1_556
O8 U2 U1 137.55(9) . 1_556
O2 U2 U1 35.95(7) 1_556 1_556
O1 U2 U1 149.45(6) . 1_556
O3 U2 U1 39.62(7) 1_556 1_556
O6 U2 U3 89.51(9) . .
O4 U2 U3 90.92(9) . .
O8 U2 U3 37.62(9) . .
O2 U2 U3 148.88(7) 1_556 .
O1 U2 U3 35.37(6) . .
O3 U2 U3 135.56(7) 1_556 .
U1 U2 U3 175.170(4) 1_556 .
O6 U2 K2 34.79(9) . 3_656
O4 U2 K2 144.36(9) . 3_656
O8 U2 K2 110.51(12) . 3_656
O2 U2 K2 73.18(9) 1_556 3_656
O1 U2 K2 72.24(8) . 3_656
O3 U2 K2 111.94(8) 1_556 3_656
U1 U2 K2 92.384(14) 1_556 3_656
U3 U2 K2 90.483(15) . 3_656
O6 U2 K1 36.70(9) . 1_556
O4 U2 K1 143.46(9) . 1_556
O8 U2 K1 98.14(11) . 1_556
O2 U2 K1 78.59(9) 1_556 1_556
O1 U2 K1 127.52(8) . 1_556
O3 U2 K1 52.58(8) 1_556 1_556
U1 U2 K1 60.455(12) 1_556 1_556
U3 U2 K1 117.772(12) . 1_556
K2 U2 K1 62.788(18) 3_656 1_556
O6 U2 K3 143.72(9) . 1_455
O4 U2 K3 37.11(9) . 1_455
O8 U2 K3 69.90(12) . 1_455
O2 U2 K3 106.22(9) 1_556 1_455
O1 U2 K3 109.76(8) . 1_455
O3 U2 K3 66.00(8) 1_556 1_455
U1 U2 K3 86.086(16) 1_556 1_455
U3 U2 K3 90.950(15) . 1_455
K2 U2 K3 177.92(2) 3_656 1_455
K1 U2 K3 115.18(2) 1_556 1_455
O6 U2 K1 144.71(9) . 1_455
O4 U2 K1 35.24(9) . 1_455
O8 U2 K1 78.51(11) . 1_455
O2 U2 K1 104.50(9) 1_556 1_455
O1 U2 K1 53.96(8) . 1_455
O3 U2 K1 125.21(8) 1_556 1_455
U1 U2 K1 120.586(12) 1_556 1_455
U3 U2 K1 60.831(12) . 1_455
K2 U2 K1 120.500(19) 3_656 1_455
K1 U2 K1 175.90(2) 1_556 1_455
K3 U2 K1 61.55(2) 1_455 1_455
O10 U3 O9 178.01(17) . .
O10 U3 O3 89.58(12) . .
O9 U3 O3 89.00(11) . .
O10 U3 O3 89.58(11) . 4_565
O9 U3 O3 89.00(11) . 4_565
O3 U3 O3 88.92(13) . 4_565
O10 U3 O1 88.43(9) . .
O9 U3 O1 92.38(9) . .
O3 U3 O1 69.56(9) . .
O3 U3 O1 158.40(9) 4_565 .
O10 U3 O1 88.43(9) . 4_565
O9 U3 O1 92.38(9) . 4_565
O3 U3 O1 158.40(9) . 4_565
O3 U3 O1 69.56(9) 4_565 4_565
O1 U3 O1 131.85(12) . 4_565
O10 U3 O8 92.78(16) . .
O9 U3 O8 89.21(16) . .
O3 U3 O8 135.50(6) . .
O3 U3 O8 135.50(6) 4_565 .
O1 U3 O8 66.09(6) . .
O1 U3 O8 66.09(6) 4_565 .
O10 U3 U2 91.28(10) . 4_565
O9 U3 U2 90.39(10) . 4_565
O3 U3 U2 168.24(6) . 4_565
O3 U3 U2 102.81(6) 4_565 4_565
O1 U3 U2 98.73(6) . 4_565
O1 U3 U2 33.36(6) 4_565 4_565
O8 U3 U2 32.745(5) . 4_565
O10 U3 U2 91.28(10) . .
O9 U3 U2 90.39(10) . .
O3 U3 U2 102.81(6) . .
O3 U3 U2 168.24(6) 4_565 .
O1 U3 U2 33.36(6) . .
O1 U3 U2 98.74(6) 4_565 .
O8 U3 U2 32.746(5) . .
U2 U3 U2 65.449(5) 4_565 .
O10 U3 U1 88.642(19) . 4_565
O9 U3 U1 91.058(19) . 4_565
O3 U3 U1 125.79(6) . 4_565
O3 U3 U1 36.90(6) 4_565 4_565
O1 U3 U1 164.34(6) . 4_565
O1 U3 U1 32.66(6) 4_565 4_565
O8 U3 U1 98.701(4) . 4_565
U2 U3 U1 65.961(3) 4_565 4_565
U2 U3 U1 131.395(5) . 4_565
O10 U3 U1 88.642(19) . .
O9 U3 U1 91.058(19) . .
O3 U3 U1 36.90(6) . .
O3 U3 U1 125.79(6) 4_565 .
O1 U3 U1 32.67(6) . .
O1 U3 U1 164.34(6) 4_565 .
O8 U3 U1 98.701(4) . .
U2 U3 U1 131.394(5) 4_565 .
U2 U3 U1 65.960(3) . .
U1 U3 U1 162.496(6) 4_565 .
O10 U3 K1 33.16(6) . 1_455
O9 U3 K1 147.73(5) . 1_455
O3 U3 K1 80.86(7) . 1_455
O3 U3 K1 121.08(8) 4_565 1_455
O1 U3 K1 55.37(8) . 1_455
O1 U3 K1 108.16(7) 4_565 1_455
O8 U3 K1 77.41(9) . 1_455
U2 U3 K1 93.527(12) 4_565 1_455
U2 U3 K1 62.644(12) . 1_455
U1 U3 K1 119.694(13) 4_565 1_455
U1 U3 K1 62.793(13) . 1_455
O5 K1 O10 178.16(10) . 1_655
O5 K1 O4 86.61(9) . 1_655
O10 K1 O4 92.11(11) 1_655 1_655
O5 K1 O6 89.92(9) . 1_554
O10 K1 O6 91.22(11) 1_655 1_554
O4 K1 O6 173.38(9) 1_655 1_554
O5 K1 O7 88.49(10) . 1_655
O10 K1 O7 90.34(9) 1_655 1_655
O4 K1 O7 96.62(9) 1_655 1_655
O6 K1 O7 77.64(9) 1_554 1_655
O5 K1 O9 92.08(9) . .
O10 K1 O9 89.04(9) 1_655 .
O4 K1 O9 81.35(11) 1_655 .
O6 K1 O9 104.43(11) 1_554 .
O7 K1 O9 177.85(10) 1_655 .
O5 K1 O3 62.83(8) . .
O10 K1 O3 119.01(9) 1_655 .
O4 K1 O3 125.23(8) 1_655 .
O6 K1 O3 57.42(8) 1_554 .
O7 K1 O3 124.39(8) 1_655 .
O9 K1 O3 57.64(9) . .
O5 K1 O1 119.35(8) . 1_655
O10 K1 O1 58.81(9) 1_655 1_655
O4 K1 O1 56.67(8) 1_655 1_655
O6 K1 O1 120.88(8) 1_554 1_655
O7 K1 O1 55.54(8) 1_655 1_655
O9 K1 O1 122.47(9) . 1_655
O3 K1 O1 177.59(7) . 1_655
O5 K1 K1 138.01(7) . 4_565
O10 K1 K1 43.33(6) 1_655 4_565
O4 K1 K1 92.66(7) 1_655 4_565
O6 K1 K1 93.69(6) 1_554 4_565
O7 K1 K1 133.11(6) 1_655 4_565
O9 K1 K1 46.59(6) . 4_565
O3 K1 K1 84.35(5) . 4_565
O1 K1 K1 94.17(4) 1_655 4_565
O5 K1 K3 135.78(7) . 1_554
O10 K1 K3 45.40(9) 1_655 1_554
O4 K1 K3 137.40(7) 1_655 1_554
O6 K1 K3 45.86(6) 1_554 1_554
O7 K1 K3 83.01(7) 1_655 1_554
O9 K1 K3 98.00(7) . 1_554
O3 K1 K3 86.90(5) . 1_554
O1 K1 K3 90.72(5) 1_655 1_554
K1 K1 K3 60.366(15) 4_565 1_554
O5 K1 U1 24.50(7) . .
O10 K1 U1 157.34(8) 1_655 .
O4 K1 U1 103.65(7) 1_655 .
O6 K1 U1 74.87(6) 1_554 .
O7 K1 U1 103.66(7) 1_655 .
O9 K1 U1 77.58(7) . .
O3 K1 U1 38.34(5) . .
O1 K1 U1 143.81(5) 1_655 .
K1 K1 U1 118.527(13) 4_565 .
K3 K1 U1 117.91(3) 1_554 .
O5 K1 U3 155.66(7) . 1_655
O10 K1 U3 22.49(7) 1_655 1_655
O4 K1 U3 76.27(7) 1_655 1_655
O6 K1 U3 105.25(7) 1_554 1_655
O7 K1 U3 76.66(6) 1_655 1_655
O9 K1 U3 102.11(7) . 1_655
O3 K1 U3 141.48(5) . 1_655
O1 K1 U3 36.38(4) 1_655 1_655
K1 K1 U3 61.190(12) 4_565 1_655
K3 K1 U3 62.12(2) 1_554 1_655
U1 K1 U3 179.68(3) . 1_655
O6 K2 O7 81.50(9) 3_656 3
O6 K2 O5 171.82(9) 3_656 .
O7 K2 O5 90.92(9) 3 .
O6 K2 O4 85.65(10) 3_656 3_556
O7 K2 O4 87.14(9) 3 3_556
O5 K2 O4 97.09(10) . 3_556
O6 K2 O5 95.58(9) 3_656 3_656
O7 K2 O5 168.95(10) 3 3_656
O5 K2 O5 92.44(9) . 3_656
O4 K2 O5 82.00(9) 3_556 3_656
O6 K2 O7 94.27(9) 3_656 1_655
O7 K2 O7 85.49(9) 3 1_655
O5 K2 O7 82.01(9) . 1_655
O4 K2 O7 172.55(8) 3_556 1_655
O5 K2 O7 105.40(9) 3_656 1_655
O6 K2 O11 80.9(3) 3_656 3_656
O7 K2 O11 134.2(5) 3 3_656
O5 K2 O11 102.5(4) . 3_656
O4 K2 O11 132.9(5) 3_556 3_656
O5 K2 O11 55.0(5) 3_656 3_656
O7 K2 O11 54.3(5) 1_655 3_656
O6 K2 O2 121.33(8) 3_656 3
O7 K2 O2 58.27(8) 3 3
O5 K2 O2 55.75(8) . 3
O4 K2 O2 54.50(8) 3_556 3
O5 K2 O2 115.75(8) 3_656 3
O7 K2 O2 120.02(8) 1_655 3
O11 K2 O2 157.7(3) 3_656 3
O6 K2 K2 140.71(8) 3_656 3_656
O7 K2 K2 137.15(8) 3 3_656
O5 K2 K2 47.28(7) . 3_656
O4 K2 K2 89.16(7) 3_556 3_656
O5 K2 K2 45.16(6) 3_656 3_656
O7 K2 K2 95.54(7) 1_655 3_656
O11 K2 K2 74.4(4) 3_656 3_656
O2 K2 K2 85.41(6) 3 3_656
O6 K2 U2 23.71(7) 3_656 3_656
O7 K2 U2 99.50(7) 3 3_656
O5 K2 U2 158.78(7) . 3_656
O4 K2 U2 101.81(7) 3_556 3_656
O5 K2 U2 80.84(6) 3_656 3_656
O7 K2 U2 80.46(6) 1_655 3_656
O11 K2 U2 57.2(3) 3_656 3_656
O2 K2 U2 144.98(5) 3 3_656
K2 K2 U2 122.99(4) 3_656 3_656
O6 K2 U1 97.84(7) 3_656 3
O7 K2 U1 23.05(7) 3 3
O5 K2 U1 75.80(7) . 3
O4 K2 U1 72.30(7) 3_556 3
O5 K2 U1 149.87(7) 3_656 3
O7 K2 U1 100.37(6) 1_655 3
O11 K2 U1 154.1(5) 3_656 3
O2 K2 U1 35.23(5) 3 3
K2 K2 U1 117.51(4) 3_656 3
U2 K2 U1 119.14(2) 3_656 3
O6 K2 K1 137.23(7) 3_656 .
O7 K2 K1 93.53(7) 3 .
O5 K2 K1 39.71(6) . .
O4 K2 K1 136.79(7) 3_556 .
O5 K2 K1 95.79(6) 3_656 .
O7 K2 K1 42.97(6) 1_655 .
O11 K2 K1 72.5(4) 3_656 .
O2 K2 K1 89.69(5) 3 .
K2 K2 K1 61.85(3) 3_656 .
U2 K2 K1 120.54(3) 3_656 .
U1 K2 K1 92.47(2) 3 .
O9 K3 O10 174.83(13) . 1_656
O9 K3 O4 82.95(9) . 4_665
O10 K3 O4 100.50(9) 1_656 4_665
O9 K3 O4 82.95(9) . 1_655
O10 K3 O4 100.50(9) 1_656 1_655
O4 K3 O4 94.75(13) 4_665 1_655
O9 K3 O6 88.37(9) . 4_565
O10 K3 O6 88.23(9) 1_656 4_565
O4 K3 O6 83.15(9) 4_665 4_565
O4 K3 O6 171.26(9) 1_655 4_565
O9 K3 O6 88.37(9) . .
O10 K3 O6 88.23(9) 1_656 .
O4 K3 O6 171.26(9) 4_665 .
O4 K3 O6 83.14(9) 1_655 .
O6 K3 O6 97.66(13) 4_565 .
O9 K3 O8 59.66(11) . .
O10 K3 O8 115.17(11) 1_656 .
O4 K3 O8 120.85(8) 4_665 .
O4 K3 O8 120.85(8) 1_655 .
O6 K3 O8 54.41(7) 4_565 .
O6 K3 O8 54.41(7) . .
O9 K3 K1 133.53(7) . 4_566
O10 K3 K1 42.80(6) 1_656 4_566
O4 K3 K1 94.23(6) 4_665 4_566
O4 K3 K1 143.27(7) 1_655 4_566
O6 K3 K1 45.47(6) 4_565 4_566
O6 K3 K1 92.47(7) . 4_566
O8 K3 K1 83.71(6) . 4_566
O9 K3 K1 133.53(7) . 1_556
O10 K3 K1 42.80(6) 1_656 1_556
O4 K3 K1 143.27(7) 4_665 1_556
O4 K3 K1 94.23(6) 1_655 1_556
O6 K3 K1 92.47(7) 4_565 1_556
O6 K3 K1 45.47(6) . 1_556
O8 K3 K1 83.71(6) . 1_556
K1 K3 K1 59.27(3) 4_566 1_556
O9 K3 U3 21.99(9) . .
O10 K3 U3 152.84(9) 1_656 .
O4 K3 U3 97.79(7) 4_665 .
O4 K3 U3 97.79(7) 1_655 .
O6 K3 U3 74.18(7) 4_565 .
O6 K3 U3 74.18(7) . .
O8 K3 U3 37.67(7) . .
K1 K3 U3 116.11(3) 4_566 .
K1 K3 U3 116.11(3) 1_556 .
O9 K3 U2 100.23(8) . 4_665
O10 K3 U2 84.20(8) 1_656 4_665
O4 K3 U2 23.94(7) 4_665 4_665
O4 K3 U2 80.58(7) 1_655 4_665
O6 K3 U2 100.07(6) 4_565 4_665
O6 K3 U2 160.47(7) . 4_665
O8 K3 U2 144.70(4) . 4_665
K1 K3 U2 94.12(2) 4_566 4_665
K1 K3 U2 125.17(4) 1_556 4_665
U3 K3 U2 118.67(3) . 4_665
O9 K3 U2 100.23(8) . 1_655
O10 K3 U2 84.20(8) 1_656 1_655
O4 K3 U2 80.58(7) 4_665 1_655
O4 K3 U2 23.94(7) 1_655 1_655
O6 K3 U2 160.47(7) 4_565 1_655
O6 K3 U2 100.07(6) . 1_655
O8 K3 U2 144.70(4) . 1_655
K1 K3 U2 125.17(4) 4_566 1_655
K1 K3 U2 94.12(2) 1_556 1_655
U3 K3 U2 118.67(3) . 1_655
U2 K3 U2 61.31(2) 4_665 1_655
U1 O1 U2 135.97(12) . .
U1 O1 U3 112.52(10) . .
U2 O1 U3 111.28(10) . .
U1 O1 K1 93.19(9) . 1_455
U2 O1 K1 92.42(9) . 1_455
U3 O1 K1 88.25(9) . 1_455
U2 O2 U1 109.66(10) 1_554 .
U2 O2 U1 139.02(13) 1_554 3
U1 O2 U1 111.14(11) . 3
U2 O2 K2 93.92(10) 1_554 3
U1 O2 K2 87.90(10) . 3
U1 O2 K2 91.29(10) 3 3
U2 O3 U3 147.03(13) 1_554 .
U2 O3 U1 104.11(10) 1_554 .
U3 O3 U1 108.51(10) . .
U2 O3 K1 93.63(9) 1_554 .
U3 O3 K1 93.04(9) . .
U1 O3 K1 86.37(8) . .
U2 O4 K1 121.60(13) . 1_455
U2 O4 K2 123.59(14) . 3_556
K1 O4 K2 94.94(10) 1_455 3_556
U2 O4 K3 118.95(14) . 1_455
K1 O4 K3 96.94(10) 1_455 1_455
K2 O4 K3 94.16(10) 3_556 1_455
U1 O5 K1 119.65(13) . .
U1 O5 K2 124.83(13) . .
K1 O5 K2 98.55(10) . .
U1 O5 K2 122.19(14) . 3_656
K1 O5 K2 96.41(10) . 3_656
K2 O5 K2 87.56(9) . 3_656
U2 O6 K2 121.50(14) . 3_656
U2 O6 K1 119.49(13) . 1_556
K2 O6 K1 100.41(10) 3_656 1_556
U2 O6 K3 122.85(13) . .
K2 O6 K3 96.94(10) 3_656 .
K1 O6 K3 88.67(9) 1_556 .
U1 O7 K2 122.58(14) . 3
U1 O7 K1 122.39(13) . 1_455
K2 O7 K1 100.10(10) 3 1_455
U1 O7 K2 120.04(13) . 1_455
K2 O7 K2 94.51(9) 3 1_455
K1 O7 K2 89.53(9) 1_455 1_455
U2 O8 U2 140.55(19) 4_565 .
U2 O8 U3 109.63(9) 4_565 .
U2 O8 U3 109.63(9) . .
U2 O8 K3 93.22(12) 4_565 .
U2 O8 K3 93.22(12) . .
U3 O8 K3 85.87(12) . .
U3 O9 K3 125.26(19) . .
U3 O9 K1 119.69(12) . 4_565
K3 O9 K1 98.50(11) . 4_565
U3 O9 K1 119.69(12) . .
K3 O9 K1 98.50(11) . .
K1 O9 K1 86.82(12) 4_565 .
U3 O10 K1 124.34(11) . 1_455
U3 O10 K1 124.34(11) . 4_465
K1 O10 K1 93.33(13) 1_455 4_465
U3 O10 K3 122.09(18) . 1_454
K1 O10 K3 91.80(11) 1_455 1_454
K1 O10 K3 91.80(11) 4_465 1_454
O11 O11 U1 85(9) 3_556 .
O11 O11 U1 85(8) 3_556 3_556
U1 O11 U1 170.3(6) . 3_556
O11 O11 K2 129(9) 3_556 3_656
U1 O11 K2 91.6(9) . 3_656
U1 O11 K2 94.5(9) 3_556 3_656

loop_
_geom_bond_atom_site_label_1
_geom_bond_atom_site_label_2
_geom_bond_distance
_geom_bond_site_symmetry_2
U1 O7 1.840(3) .
U1 O5 1.852(3) .
U1 O1 2.226(2) .
U1 O2 2.287(3) .
U1 O2 2.291(2) 3
U1 O3 2.412(3) .
U1 O11 2.42(3) .
U1 O11 2.43(3) 3_556
U1 U2 3.66806(18) 1_554
U1 U1 3.7760(2) 3
U1 U3 3.80932(15) .
U1 K1 3.8800(9) .
U2 O6 1.862(3) .
U2 O4 1.864(3) .
U2 O8 2.1766(13) .
U2 O2 2.200(2) 1_556
U2 O1 2.236(2) .
U2 O3 2.237(2) 1_556
U2 U1 3.66804(18) 1_556
U2 U3 3.7900(2) .
U2 K2 3.9492(10) 3_656
U2 K1 4.0159(9) 1_556
U2 K3 4.0183(12) 1_455
U2 K1 4.0356(9) 1_455
U3 O10 1.838(4) .
U3 O9 1.839(4) .
U3 O3 2.281(2) .
U3 O3 2.281(2) 4_565
U3 O1 2.354(2) .
U3 O1 2.354(2) 4_565
U3 O8 2.456(4) .
U3 U2 3.7900(2) 4_565
U3 U1 3.80931(15) 4_565
U3 K1 3.9675(9) 1_455
K1 O5 2.615(3) .
K1 O10 2.629(3) 1_655
K1 O4 2.734(3) 1_655
K1 O6 2.757(3) 1_554
K1 O7 2.758(3) 1_655
K1 O9 2.782(3) .
K1 O3 3.196(3) .
K1 O1 3.266(3) 1_655
K1 K1 3.8239(16) 4_565
K1 K3 3.8669(14) 1_554
K1 U3 3.9675(9) 1_655
K2 O6 2.643(3) 3_656
K2 O7 2.654(3) 3
K2 O5 2.724(3) .
K2 O4 2.770(3) 3_556
K2 O5 2.822(3) 3_656
K2 O7 2.984(3) 1_655
K2 O11 3.26(3) 3_656
K2 O2 3.320(4) 3
K2 K2 3.8384(18) 3_656
K2 U2 3.9492(10) 3_656
K2 U1 3.9612(10) 3
K3 O9 2.656(4) .
K3 O10 2.755(4) 1_656
K3 O4 2.771(3) 4_665
K3 O4 2.771(3) 1_655
K3 O6 2.776(3) 4_565
K3 O6 2.776(3) .
K3 O8 3.351(5) .
K3 K1 3.8669(14) 4_566
K3 K1 3.8669(14) 1_556
K3 U2 4.0183(12) 4_665
K3 U2 4.0183(12) 1_655
O1 K1 3.266(3) 1_455
O2 U2 2.200(2) 1_554
O2 U1 2.291(2) 3
O2 K2 3.320(4) 3
O3 U2 2.237(2) 1_554
O4 K1 2.734(3) 1_455
O4 K2 2.770(3) 3_556
O4 K3 2.771(3) 1_455
O5 K2 2.822(3) 3_656
O6 K2 2.643(3) 3_656
O6 K1 2.757(3) 1_556
O7 K2 2.654(3) 3
O7 K1 2.758(3) 1_455
O7 K2 2.984(3) 1_455
O8 U2 2.1766(13) 4_565
O9 K1 2.782(3) 4_565
O10 K1 2.629(3) 1_455
O10 K1 2.629(3) 4_465
O10 K3 2.755(4) 1_454
O11 O11 0.41(3) 3_556
O11 U1 2.43(3) 3_556
O11 K2 3.26(3) 3_656
